data_4063459
loop_
_publ_author_name
'Phillips, Andrew D.'
'Zava, Olivier'
'Scopelitti, Rosario'
'Nazarov, Alexey A.'
'Dyson, Paul J.'

_publ_contact_author_address
;Faculte des sciences de base
Institut de Chimie Moleculaire et Biologique
EPFL-BCH, CH-1015 Lausanne, Switzerland 
;
_publ_contact_author_email paul.dyson@epfl.ch
_publ_contact_author_fax '+41 21 69 39885'
_publ_contact_author_name 'Paul J. Dyson'
_publ_contact_author_phone '+41 21 69 39854'
_publ_section_title
;
 Rational Design of Highly Cytotoxic \h6-Arene
 \b-Diketiminato&#x2212;Ruthenium Complexes
;
_journal_issue 2
_journal_name_full Organometallics
_journal_page_first 417
_journal_paper_doi 10.1021/om900991b
_journal_volume 29
_journal_year 2010
_chemical_formula_moiety 'C49 H55 F3 N4 Ru'
_chemical_formula_sum 'C49 H55 F3 N4 Ru'
_chemical_formula_weight 858.04
_chemical_name_common NacNacBzCF3RuNacNac
_chemical_name_systematic
; 
 ? 
;
_space_group_IT_number 14
_symmetry_cell_setting monoclinic
_symmetry_space_group_name_Hall '-P 2yn'
_symmetry_space_group_name_H-M 'P 1 21/n 1'
_atom_sites_solution_hydrogens geom
_atom_sites_solution_primary direct
_atom_sites_solution_secondary difmap
_audit_creation_method SHELXL-97
_cell_angle_alpha 90.00
_cell_angle_beta 102.348(14)
_cell_angle_gamma 90.00
_cell_formula_units_Z 4
_cell_length_a 11.6301(19)
_cell_length_b 24.343(4)
_cell_length_c 15.567(3)
_cell_measurement_reflns_used 105
_cell_measurement_temperature 103(2)
_cell_measurement_theta_max 17.934
_cell_measurement_theta_min 3.002
_cell_volume 4305.2(13)
_computing_cell_refinement 'Dirax/lsq (Duisenberg A.J.M., Nonius B.V., 1989-2000)'
_computing_data_collection 'Collect (Hooft, R.W.W., 1998. Nonius B.V., 1997-2000)'
_computing_data_reduction 'EvalCCD (Hooft R.W.W., Nonius B.V., 1998)'
_computing_molecular_graphics 'Diamond 3.2 (Brandenburg, K., Crystal Impact GbR, 2009)'
_computing_structure_refinement 'SHELXL-97 (Sheldrick G.M., Bruker AXS, 1997)'
_computing_structure_solution 'SHELXS-97 (Sheldrick G.M., Bruker AXS, 1990)'
_diffrn_ambient_temperature 103(2)
_diffrn_detector 'Apex II 95mm CCD camera'
_diffrn_detector_area_resol_mean 9.091
_diffrn_measured_fraction_theta_full 0.985
_diffrn_measured_fraction_theta_max 0.985
_diffrn_measurement_device_type 'Bruker-Nonus KappaCCD with \k-goniostat'
_diffrn_measurement_method 'squential \f and \w scans'
_diffrn_radiation_monochromator graphite
_diffrn_radiation_source 'fine-focus sealed tube'
_diffrn_radiation_type MoK\a
_diffrn_radiation_wavelength 0.71073
_diffrn_reflns_av_R_equivalents 0.0880
_diffrn_reflns_av_sigmaI/netI 0.0402
_diffrn_reflns_limit_h_max 13
_diffrn_reflns_limit_h_min -13
_diffrn_reflns_limit_k_max 28
_diffrn_reflns_limit_k_min -28
_diffrn_reflns_limit_l_max 17
_diffrn_reflns_limit_l_min -18
_diffrn_reflns_number 65929
_diffrn_reflns_theta_full 25.00
_diffrn_reflns_theta_max 25.00
_diffrn_reflns_theta_min 3.34
_diffrn_source 'Enraf Nonius FR590'
_exptl_absorpt_coefficient_mu 0.415
_exptl_absorpt_correction_T_max 0.844
_exptl_absorpt_correction_T_min 0.603
_exptl_absorpt_correction_type multi-scan
_exptl_absorpt_process_details
;
 Bruker Nonius Area Dector Scaling and Absorption Correction
 SADABS 2.10 (Bruker, 2003)
 based on an algorithm described by
 R.H. Blessing, Acta Cryst. (1995), a51, 33-38
;
_exptl_crystal_colour red
_exptl_crystal_density_diffrn 1.324
_exptl_crystal_density_method 'not measured'
_exptl_crystal_description prism
_exptl_crystal_F_000 1792
_exptl_crystal_size_max 0.532
_exptl_crystal_size_mid 0.478
_exptl_crystal_size_min 0.408
_refine_diff_density_max 1.611
_refine_diff_density_min -1.591
_refine_diff_density_rms 0.116
_refine_ls_extinction_method none
_refine_ls_goodness_of_fit_ref 1.326
_refine_ls_hydrogen_treatment constr
_refine_ls_matrix_type full
_refine_ls_number_parameters 687
_refine_ls_number_reflns 7475
_refine_ls_number_restraints 195
_refine_ls_restrained_S_all 1.309
_refine_ls_R_factor_all 0.0945
_refine_ls_R_factor_gt 0.0761
_refine_ls_shift/su_max 0.000
_refine_ls_shift/su_mean 0.000
_refine_ls_structure_factor_coef Fsqd
_refine_ls_weighting_details 'calc w=1/[\s^2^(Fo^2^)+(0.0000P)^2^+36.9942P] where P=(Fo^2^+2Fc^2^)/3'
_refine_ls_weighting_scheme calc
_refine_ls_wR_factor_gt 0.1861
_refine_ls_wR_factor_ref 0.1968
_reflns_number_gt 6127
_reflns_number_total 7475
_reflns_threshold_expression I>2/s(I)
_cod_data_source_file om900991b_si_001.cif
_cod_data_source_block adp420
_cod_original_sg_symbol_H-M 'P 2 1 / n'
_cod_database_code 4063459

loop_
_symmetry_equiv_pos_as_xyz
'x, y, z'
'-x+1/2, y+1/2, -z+1/2'
'-x, -y, -z'
'x-1/2, -y-1/2, z-1/2'

loop_
_atom_site_label
_atom_site_type_symbol
_atom_site_fract_x
_atom_site_fract_y
_atom_site_fract_z
_atom_site_U_iso_or_equiv
_atom_site_adp_type
_atom_site_occupancy
_atom_site_symmetry_multiplicity
_atom_site_calc_flag
_atom_site_refinement_flags
_atom_site_disorder_assembly
_atom_site_disorder_group
C1 C 0.8305(6) 0.1350(3) 0.4818(4) 0.0291(15) Uani 1 1 d . . .
C2 C 0.8845(7) 0.1603(3) 0.4196(5) 0.0351(17) Uani 1 1 d . . .
C3 C 0.9464(8) 0.1271(4) 0.3714(6) 0.050(2) Uani 1 1 d . . .
H3 H 0.9857 0.1436 0.3304 0.061 Uiso 1 1 calc R . .
C4 C 0.9510(9) 0.0712(4) 0.3826(6) 0.060(3) Uani 1 1 d . . .
H4 H 0.9929 0.0493 0.3491 0.072 Uiso 1 1 calc R . .
C5 C 0.8939(8) 0.0465(4) 0.4434(6) 0.051(2) Uani 1 1 d . . .
H5 H 0.8962 0.0077 0.4499 0.061 Uiso 1 1 calc R . .
C6 C 0.8345(7) 0.0779(3) 0.4939(5) 0.0383(18) Uani 1 1 d . . .
C7 C 0.8745(7) 0.2209(3) 0.4036(5) 0.0405(19) Uani 1 1 d . . .
H7A H 0.7995 0.2291 0.3633 0.061 Uiso 1 1 calc R . .
H7B H 0.9396 0.2334 0.3777 0.061 Uiso 1 1 calc R . .
H7C H 0.8777 0.2400 0.4595 0.061 Uiso 1 1 calc R . .
C8 C 0.7749(7) 0.0506(3) 0.5598(5) 0.0401(18) Uani 1 1 d . . .
H8A H 0.7916 0.0111 0.5616 0.060 Uiso 1 1 calc R . .
H8B H 0.6897 0.0564 0.5425 0.060 Uiso 1 1 calc R . .
H8C H 0.8046 0.0665 0.6182 0.060 Uiso 1 1 calc R . .
C9 C 0.6501(7) 0.1739(3) 0.4999(4) 0.0308(16) Uani 1 1 d . . .
C10 C 0.5983(7) 0.1514(3) 0.4083(5) 0.0397(19) Uani 1 1 d . . .
H10A H 0.6404 0.1672 0.3659 0.060 Uiso 1 1 calc R . .
H10B H 0.5148 0.1613 0.3914 0.060 Uiso 1 1 calc R . .
H10C H 0.6063 0.1113 0.4087 0.060 Uiso 1 1 calc R . .
C11 C 0.5717(6) 0.2010(3) 0.5413(4) 0.0299(15) Uani 1 1 d . . .
H11 H 0.4952 0.2077 0.5068 0.036 Uiso 1 1 calc R . .
C12 C 0.5933(7) 0.2193(3) 0.6284(5) 0.0348(17) Uani 1 1 d . . .
C13 C 0.4875(7) 0.2406(4) 0.6616(5) 0.044(2) Uani 1 1 d . . .
H13A H 0.4739 0.2170 0.7095 0.066 Uiso 1 1 calc R . .
H13B H 0.4177 0.2402 0.6135 0.066 Uiso 1 1 calc R . .
H13C H 0.5030 0.2783 0.6833 0.066 Uiso 1 1 calc R . .
C14 C 0.7010(6) 0.2298(3) 0.7743(5) 0.0365(18) Uani 1 1 d . . .
C15 C 0.6855(6) 0.1871(4) 0.8311(5) 0.0397(19) Uani 1 1 d . . .
C16 C 0.6911(7) 0.1984(5) 0.9194(5) 0.052(2) Uani 1 1 d . . .
H16 H 0.6817 0.1697 0.9585 0.063 Uiso 1 1 calc R . .
C17 C 0.7109(8) 0.2524(5) 0.9504(5) 0.062(3) Uani 1 1 d . . .
H17 H 0.7138 0.2602 1.0107 0.074 Uiso 1 1 calc R . .
C18 C 0.7261(8) 0.2943(4) 0.8942(6) 0.061(3) Uani 1 1 d . . .
H18 H 0.7403 0.3305 0.9166 0.073 Uiso 1 1 calc R . .
C19 C 0.7210(8) 0.2844(4) 0.8044(5) 0.048(2) Uani 1 1 d . . .
C20 C 0.6677(8) 0.1286(4) 0.7977(6) 0.049(2) Uani 1 1 d . . .
H20A H 0.7379 0.1164 0.7776 0.073 Uiso 1 1 calc R . .
H20B H 0.5992 0.1271 0.7485 0.073 Uiso 1 1 calc R . .
H20C H 0.6546 0.1046 0.8451 0.073 Uiso 1 1 calc R . .
C21 C 0.7329(10) 0.3303(4) 0.7430(6) 0.062(3) Uani 1 1 d . . .
H21A H 0.7755 0.3172 0.6990 0.093 Uiso 1 1 calc R . .
H21B H 0.7765 0.3607 0.7763 0.093 Uiso 1 1 calc R . .
H21C H 0.6545 0.3431 0.7134 0.093 Uiso 1 1 calc R . .
C22 C 1.0290(6) 0.1316(3) 0.7660(4) 0.0263(14) Uani 1 1 d . B .
H22 H 0.9924 0.0957 0.7762 0.032 Uiso 1 1 calc R . .
C23 C 0.9540(6) 0.1780(3) 0.7895(4) 0.0284(15) Uani 1 1 d . . .
H23 H 0.8937 0.1707 0.8206 0.034 Uiso 1 1 calc R . .
C24 C 0.9751(6) 0.2325(3) 0.7645(4) 0.0316(16) Uani 1 1 d . . .
H24 H 0.9630 0.2629 0.7998 0.038 Uiso 1 1 calc R . .
C25 C 1.0153(6) 0.2404(3) 0.6844(4) 0.0305(16) Uani 1 1 d . . .
C26 C 1.0354(6) 0.1930(3) 0.6355(4) 0.0283(15) Uani 1 1 d . . .
H26 H 1.0623 0.1969 0.5823 0.034 Uiso 1 1 calc R . .
C27 C 1.0149(6) 0.1405(3) 0.6671(4) 0.0285(15) Uani 1 1 d . . .
H27 H 0.9924 0.1108 0.6273 0.034 Uiso 1 1 calc R . .
C28 C 1.0432(8) 0.2968(3) 0.6535(5) 0.044(2) Uani 1 1 d . . .
C35 C 1.3008(9) 0.1125(4) 0.5865(6) 0.056(2) Uani 1 1 d . . .
C39 C 1.1558(6) 0.1337(3) 0.8222(5) 0.0342(17) Uani 1 1 d D . .
H39 H 1.1811 0.1728 0.8203 0.041 Uiso 1 1 calc R A 2
C40 C 1.1568(6) 0.1220(3) 0.9195(5) 0.0357(17) Uani 1 1 d . B .
N3 N 1.2201(6) 0.0671(3) 0.7350(5) 0.0250(18) Uani 0.752(6) 1 d P B 2
C29 C 1.3143(9) 0.0388(4) 0.7043(6) 0.0295(18) Uani 0.752(6) 1 d PU B 2
C30 C 1.3543(9) 0.0625(5) 0.6328(7) 0.032(2) Uani 0.752(6) 1 d PU B 2
C31 C 1.4465(11) 0.0376(6) 0.6051(7) 0.035(2) Uani 0.752(6) 1 d PU B 2
H31 H 1.4751 0.0533 0.5578 0.042 Uiso 0.752(6) 1 calc PR B 2
C32 C 1.4990(10) -0.0105(5) 0.6451(7) 0.035(2) Uani 0.752(6) 1 d PU B 2
H32 H 1.5640 -0.0266 0.6264 0.043 Uiso 0.752(6) 1 calc PR B 2
C33 C 1.4545(9) -0.0345(4) 0.7128(6) 0.034(2) Uani 0.752(6) 1 d PU B 2
H33 H 1.4880 -0.0677 0.7388 0.041 Uiso 0.752(6) 1 calc PR B 2
C34 C 1.3603(8) -0.0101(4) 0.7432(6) 0.0289(18) Uani 0.752(6) 1 d PU B 2
H35A H 1.3450 0.1235 0.5425 0.067 Uiso 0.75 1 d P B 2
H35B H 1.3017 0.1423 0.6289 0.067 Uiso 0.75 1 d P B 2
H35C H 1.2188 0.1046 0.5571 0.067 Uiso 0.75 1 d P B 2
C36 C 1.3110(9) -0.0380(4) 0.8135(7) 0.036(2) Uani 0.752(6) 1 d P B 2
H36A H 1.2735 -0.0107 0.8447 0.054 Uiso 0.752(6) 1 calc PR B 2
H36B H 1.3748 -0.0562 0.8552 0.054 Uiso 0.752(6) 1 calc PR B 2
H36C H 1.2527 -0.0654 0.7866 0.054 Uiso 0.752(6) 1 calc PR B 2
C37 C 1.2508(11) 0.1005(5) 0.7953(8) 0.030(3) Uani 0.752(6) 1 d P B 2
C38 C 1.3746(8) 0.1142(4) 0.8431(6) 0.033(2) Uani 0.752(6) 1 d P B 2
H38A H 1.4252 0.0820 0.8435 0.050 Uiso 0.752(6) 1 calc PR B 2
H38B H 1.3741 0.1249 0.9038 0.050 Uiso 0.752(6) 1 calc PR B 2
H38C H 1.4047 0.1447 0.8132 0.050 Uiso 0.752(6) 1 calc PR B 2
N3B N 1.323(2) 0.0923(11) 0.7573(16) 0.035(6) Uani 0.248(6) 1 d PD B 3
C29B C 1.391(2) 0.0551(10) 0.7194(17) 0.043(5) Uani 0.248(6) 1 d PGU B 3
C30B C 1.395(3) 0.0623(13) 0.6317(17) 0.045(6) Uani 0.248(6) 1 d PGU B 3
C31B C 1.470(3) 0.0298(16) 0.5941(13) 0.046(6) Uani 0.248(6) 1 d PGU B 3
H31B H 1.4730 0.0347 0.5341 0.055 Uiso 0.248(6) 1 calc PR B 3
C32B C 1.539(3) -0.0099(13) 0.6444(17) 0.046(6) Uani 0.248(6) 1 d PGU B 3
H32B H 1.5903 -0.0322 0.6187 0.055 Uiso 0.248(6) 1 calc PR B 3
C33B C 1.535(2) -0.0171(9) 0.7321(16) 0.045(5) Uani 0.248(6) 1 d PGU B 3
H33B H 1.5824 -0.0443 0.7664 0.054 Uiso 0.248(6) 1 calc PR B 3
C34B C 1.460(2) 0.0154(10) 0.7697(12) 0.045(5) Uani 0.248(6) 1 d PGU B 3
H35D H 1.3423 0.1381 0.5555 0.067 Uiso 0.25 1 d P B 3
H35E H 1.2726 0.1314 0.6331 0.067 Uiso 0.25 1 d P B 3
H35F H 1.2350 0.0957 0.5452 0.067 Uiso 0.25 1 d P B 3
C36B C 1.456(3) 0.0069(17) 0.866(2) 0.055(10) Uani 0.248(6) 1 d P B 3
H36D H 1.5172 -0.0196 0.8927 0.082 Uiso 0.248(6) 1 calc PR B 3
H36E H 1.3788 -0.0072 0.8702 0.082 Uiso 0.248(6) 1 calc PR B 3
H36F H 1.4708 0.0420 0.8975 0.082 Uiso 0.248(6) 1 calc PR B 3
C37B C 1.214(3) 0.0881(15) 0.779(4) 0.06(2) Uani 0.248(6) 1 d PDU B 3
C38B C 1.162(3) 0.0260(13) 0.747(2) 0.040(8) Uani 0.248(6) 1 d P B 3
H38D H 1.2241 0.0039 0.7301 0.060 Uiso 0.248(6) 1 calc PR B 3
H38E H 1.0955 0.0295 0.6968 0.060 Uiso 0.248(6) 1 calc PR B 3
H38F H 1.1358 0.0080 0.7958 0.060 Uiso 0.248(6) 1 calc PR B 3
N4 N 1.1474(9) 0.0744(4) 0.9434(6) 0.026(2) Uani 0.752(6) 1 d P B 4
C41 C 1.1626(10) 0.1732(4) 0.9820(7) 0.039(3) Uani 0.752(6) 1 d P B 4
H41A H 1.0979 0.1984 0.9581 0.059 Uiso 0.752(6) 1 calc PR B 4
H41B H 1.2379 0.1922 0.9861 0.059 Uiso 0.752(6) 1 calc PR B 4
H41C H 1.1556 0.1610 1.0406 0.059 Uiso 0.752(6) 1 calc PR B 4
C42 C 1.1408(11) 0.0593(4) 1.0322(7) 0.028(2) Uani 0.752(6) 1 d PU B 4
C43 C 1.2417(9) 0.0381(4) 1.0881(6) 0.0315(19) Uani 0.752(6) 1 d PU B 4
C44 C 1.2325(10) 0.0199(4) 1.1713(6) 0.0315(19) Uani 0.752(6) 1 d PU B 4
H44 H 1.3005 0.0067 1.2110 0.038 Uiso 0.752(6) 1 calc PR B 4
C45 C 1.1267(10) 0.0210(5) 1.1966(7) 0.034(2) Uani 0.752(6) 1 d PU B 4
H45 H 1.1218 0.0075 1.2530 0.041 Uiso 0.752(6) 1 calc PR B 4
C46 C 1.0272(9) 0.0414(4) 1.1412(6) 0.0315(19) Uani 0.752(6) 1 d PU B 4
H46 H 0.9545 0.0416 1.1597 0.038 Uiso 0.752(6) 1 calc PR B 4
C47 C 1.0325(9) 0.0620(4) 1.0570(7) 0.031(2) Uani 0.752(6) 1 d PU B 4
C48 C 1.3576(9) 0.0355(5) 1.0594(7) 0.039(2) Uani 0.752(6) 1 d P B 4
H48A H 1.3890 0.0728 1.0575 0.059 Uiso 0.752(6) 1 calc PR B 4
H48B H 1.3455 0.0190 1.0008 0.059 Uiso 0.752(6) 1 calc PR B 4
H48C H 1.4135 0.0132 1.1012 0.059 Uiso 0.752(6) 1 calc PR B 4
C49 C 0.9234(8) 0.0848(4) 0.9969(6) 0.034(2) Uani 0.752(6) 1 d P B 4
H49A H 0.9310 0.1247 0.9921 0.051 Uiso 0.752(6) 1 calc PR B 4
H49B H 0.8543 0.0763 1.0212 0.051 Uiso 0.752(6) 1 calc PR B 4
H49C H 0.9141 0.0681 0.9385 0.051 Uiso 0.752(6) 1 calc PR B 4
N4B N 1.085(3) 0.0781(15) 0.926(2) 0.037(8) Uani 0.248(6) 1 d P B 5
C41B C 1.262(3) 0.1414(15) 0.969(2) 0.047(8) Uani 0.248(6) 1 d PU B 5
H41D H 1.2859 0.1188 1.0224 0.071 Uiso 0.248(6) 1 calc PR B 5
H41E H 1.2526 0.1796 0.9864 0.071 Uiso 0.248(6) 1 calc PR B 5
H41F H 1.3234 0.1395 0.9348 0.071 Uiso 0.248(6) 1 calc PR B 5
C42B C 1.094(2) 0.0633(9) 1.0177(10) 0.026(9) Uani 0.248(6) 1 d PGU B 5
C43B C 1.169(2) 0.0213(9) 1.0561(13) 0.037(5) Uani 0.248(6) 1 d PGU B 5
C44B C 1.170(2) 0.0048(9) 1.1418(14) 0.038(5) Uani 0.248(6) 1 d PGU B 5
H44B H 1.2206 -0.0239 1.1680 0.046 Uiso 0.248(6) 1 calc PR B 5
C45B C 1.096(2) 0.0303(11) 1.1890(11) 0.038(5) Uani 0.248(6) 1 d PGU B 5
H45B H 1.0965 0.0191 1.2475 0.045 Uiso 0.248(6) 1 calc PR B 5
C46B C 1.021(2) 0.0723(10) 1.1506(13) 0.036(5) Uani 0.248(6) 1 d PGU B 5
H46B H 0.9710 0.0898 1.1829 0.043 Uiso 0.248(6) 1 calc PR B 5
C47B C 1.0205(19) 0.0888(9) 1.0650(13) 0.034(6) Uani 0.248(6) 1 d PGU B 5
C48B C 1.244(3) -0.0083(15) 1.003(2) 0.050(9) Uani 0.248(6) 1 d P B 5
H48D H 1.2963 -0.0342 1.0414 0.075 Uiso 0.248(6) 1 calc PR B 5
H48E H 1.2918 0.0185 0.9792 0.075 Uiso 0.248(6) 1 calc PR B 5
H48F H 1.1938 -0.0284 0.9551 0.075 Uiso 0.248(6) 1 calc PR B 5
C49B C 0.935(3) 0.1329(15) 1.019(2) 0.048(9) Uani 0.248(6) 1 d P B 5
H49D H 0.8997 0.1520 1.0627 0.072 Uiso 0.248(6) 1 calc PR B 5
H49E H 0.8723 0.1156 0.9751 0.072 Uiso 0.248(6) 1 calc PR B 5
H49F H 0.9772 0.1594 0.9900 0.072 Uiso 0.248(6) 1 calc PR B 5
N1 N 0.7654(5) 0.1678(2) 0.5339(3) 0.0264(12) Uani 1 1 d . . .
N2 N 0.6993(5) 0.2170(2) 0.6833(4) 0.0308(13) Uani 1 1 d . . .
Ru1 Ru 0.85686(5) 0.19450(2) 0.65410(4) 0.02494(17) Uani 1 1 d . . .
F1 F 1.1581(5) 0.3074(2) 0.6793(4) 0.0734(18) Uani 1 1 d . . .
F2 F 1.0165(5) 0.3026(2) 0.5668(3) 0.0555(13) Uani 1 1 d . . .
F3 F 0.9863(5) 0.33674(19) 0.6865(3) 0.0583(14) Uani 1 1 d . . .

loop_
_atom_site_aniso_label
_atom_site_aniso_U_11
_atom_site_aniso_U_22
_atom_site_aniso_U_33
_atom_site_aniso_U_23
_atom_site_aniso_U_13
_atom_site_aniso_U_12
C1 0.036(4) 0.033(4) 0.019(3) -0.004(3) 0.007(3) 0.007(3)
C2 0.040(4) 0.038(4) 0.026(4) -0.006(3) 0.003(3) 0.005(3)
C3 0.062(6) 0.057(6) 0.041(5) -0.003(4) 0.030(4) 0.006(4)
C4 0.071(7) 0.059(6) 0.058(6) -0.012(5) 0.031(5) 0.023(5)
C5 0.071(6) 0.036(5) 0.046(5) -0.003(4) 0.010(4) 0.013(4)
C6 0.042(4) 0.036(4) 0.033(4) -0.005(3) 0.000(3) 0.008(3)
C7 0.048(5) 0.048(5) 0.028(4) 0.005(3) 0.014(3) 0.002(4)
C8 0.050(5) 0.030(4) 0.038(4) 0.003(3) 0.003(4) 0.000(3)
C9 0.042(4) 0.026(4) 0.022(3) 0.003(3) 0.003(3) 0.006(3)
C10 0.045(5) 0.041(4) 0.028(4) -0.005(3) -0.003(3) 0.009(4)
C11 0.033(4) 0.038(4) 0.017(3) -0.001(3) 0.002(3) 0.010(3)
C12 0.036(4) 0.035(4) 0.032(4) 0.003(3) 0.005(3) 0.008(3)
C13 0.037(4) 0.061(5) 0.031(4) -0.009(4) 0.001(3) 0.016(4)
C14 0.028(4) 0.051(5) 0.028(4) -0.011(3) 0.001(3) 0.017(3)
C15 0.028(4) 0.067(6) 0.023(4) 0.001(4) 0.003(3) 0.009(4)
C16 0.035(5) 0.101(8) 0.022(4) 0.000(4) 0.008(3) 0.015(5)
C17 0.052(6) 0.112(9) 0.018(4) -0.011(5) 0.001(4) 0.031(6)
C18 0.065(6) 0.076(7) 0.035(5) -0.031(5) -0.006(4) 0.032(5)
C19 0.050(5) 0.057(5) 0.033(4) -0.013(4) -0.002(4) 0.022(4)
C20 0.046(5) 0.058(6) 0.042(5) 0.008(4) 0.008(4) -0.004(4)
C21 0.083(7) 0.040(5) 0.055(6) -0.021(4) -0.003(5) 0.017(5)
C22 0.026(4) 0.027(4) 0.027(4) 0.002(3) 0.007(3) -0.002(3)
C23 0.025(4) 0.035(4) 0.022(3) -0.001(3) -0.003(3) 0.003(3)
C24 0.038(4) 0.032(4) 0.022(3) -0.001(3) -0.002(3) -0.002(3)
C25 0.039(4) 0.035(4) 0.016(3) 0.001(3) 0.000(3) -0.002(3)
C26 0.033(4) 0.033(4) 0.019(3) 0.003(3) 0.008(3) -0.005(3)
C27 0.026(4) 0.034(4) 0.024(4) -0.003(3) 0.002(3) 0.000(3)
C28 0.058(6) 0.038(5) 0.034(4) -0.001(3) 0.003(4) -0.006(4)
C35 0.068(6) 0.059(6) 0.040(5) 0.018(4) 0.012(4) -0.002(5)
C39 0.029(4) 0.039(4) 0.036(4) 0.015(3) 0.010(3) 0.002(3)
C40 0.030(4) 0.044(5) 0.029(4) 0.007(3) -0.002(3) -0.004(3)
N3 0.024(4) 0.024(4) 0.027(4) 0.005(3) 0.005(3) 0.002(3)
C29 0.027(4) 0.034(4) 0.026(4) -0.005(3) 0.002(3) 0.004(3)
C30 0.030(5) 0.038(5) 0.027(4) -0.002(3) 0.003(4) 0.000(4)
C31 0.034(5) 0.046(5) 0.026(4) -0.004(4) 0.008(4) 0.000(4)
C32 0.032(5) 0.045(5) 0.029(4) -0.008(4) 0.007(4) 0.005(4)
C33 0.031(4) 0.040(4) 0.030(4) -0.003(4) 0.001(4) 0.007(4)
C34 0.029(4) 0.031(4) 0.026(4) -0.003(3) 0.002(3) 0.000(3)
C36 0.036(6) 0.031(5) 0.039(6) 0.003(4) 0.005(4) 0.004(4)
C37 0.022(6) 0.039(6) 0.028(6) 0.016(5) 0.007(5) -0.001(5)
C38 0.021(5) 0.049(6) 0.031(5) -0.004(4) 0.011(4) -0.005(4)
N3B 0.028(14) 0.046(16) 0.027(13) 0.013(11) 0.000(11) -0.008(11)
C29B 0.035(11) 0.052(11) 0.046(11) 0.006(9) 0.018(9) 0.005(9)
C30B 0.038(12) 0.053(12) 0.046(11) 0.007(9) 0.016(10) 0.007(10)
C31B 0.040(12) 0.053(12) 0.047(11) 0.005(9) 0.019(9) 0.007(10)
C32B 0.041(12) 0.052(12) 0.048(11) 0.006(9) 0.020(9) 0.006(10)
C33B 0.039(11) 0.051(11) 0.048(11) 0.006(9) 0.020(9) 0.005(9)
C34B 0.038(11) 0.053(11) 0.047(10) 0.007(9) 0.018(9) 0.006(9)
C36B 0.04(2) 0.07(3) 0.06(2) 0.031(19) 0.018(17) 0.017(18)
C37B 0.05(2) 0.06(2) 0.06(2) 0.010(10) 0.011(11) 0.002(10)
C38B 0.040(18) 0.042(18) 0.038(17) -0.027(14) 0.008(14) -0.013(14)
N4 0.029(5) 0.022(4) 0.024(5) -0.002(3) 0.002(5) 0.001(5)
C41 0.059(7) 0.024(5) 0.033(6) -0.002(4) 0.007(5) -0.006(5)
C42 0.033(5) 0.027(5) 0.023(4) -0.002(4) 0.005(4) 0.001(4)
C43 0.036(4) 0.032(4) 0.024(4) -0.003(3) 0.001(3) 0.000(4)
C44 0.039(4) 0.027(4) 0.025(4) -0.002(3) -0.001(4) -0.004(4)
C45 0.042(5) 0.033(5) 0.026(4) 0.006(4) 0.004(4) -0.003(4)
C46 0.036(4) 0.037(5) 0.023(4) 0.001(4) 0.010(3) -0.003(4)
C47 0.032(4) 0.035(5) 0.025(4) -0.002(4) 0.005(4) -0.004(4)
C48 0.036(6) 0.051(7) 0.029(5) -0.002(5) 0.004(4) 0.003(5)
C49 0.027(5) 0.045(6) 0.031(5) 0.005(4) 0.009(4) 0.002(4)
N4B 0.04(2) 0.048(18) 0.023(16) 0.004(13) 0.020(16) -0.005(19)
C41B 0.053(12) 0.051(12) 0.039(11) 0.003(9) 0.014(9) -0.010(9)
C42B 0.029(12) 0.027(11) 0.021(11) 0.011(8) 0.003(9) -0.004(9)
C43B 0.052(14) 0.039(13) 0.024(10) 0.004(10) 0.017(10) -0.002(11)
C44B 0.049(12) 0.041(11) 0.029(10) 0.009(9) 0.017(9) -0.006(10)
C45B 0.048(12) 0.043(11) 0.026(10) 0.004(9) 0.016(9) -0.008(10)
C46B 0.046(12) 0.041(12) 0.024(10) -0.001(10) 0.014(9) -0.009(10)
C47B 0.045(13) 0.040(13) 0.020(10) -0.003(10) 0.013(9) -0.009(11)
C48B 0.08(3) 0.06(2) 0.023(16) 0.018(15) 0.028(16) 0.006(18)
C49B 0.06(2) 0.05(2) 0.04(2) -0.009(16) 0.026(17) -0.009(17)
N1 0.038(3) 0.025(3) 0.017(3) -0.003(2) 0.010(2) 0.006(2)
N2 0.036(3) 0.032(3) 0.023(3) -0.005(2) 0.004(3) 0.009(3)
Ru1 0.0317(3) 0.0244(3) 0.0181(3) -0.0016(2) 0.0041(2) 0.0034(2)
F1 0.071(4) 0.050(3) 0.090(4) 0.024(3) -0.003(3) -0.028(3)
F2 0.093(4) 0.041(3) 0.034(3) 0.010(2) 0.018(3) -0.010(3)
F3 0.112(5) 0.029(2) 0.039(3) -0.003(2) 0.026(3) 0.000(3)

loop_
_atom_type_symbol
_atom_type_description
_atom_type_scat_dispersion_real
_atom_type_scat_dispersion_imag
_atom_type_scat_source
C C 0.0033 0.0016 'International Tables Vol C Tables 4.2.6.8 and 6.1.1.4'
H H 0.0000 0.0000 'International Tables Vol C Tables 4.2.6.8 and 6.1.1.4'
N N 0.0061 0.0033 'International Tables Vol C Tables 4.2.6.8 and 6.1.1.4'
Ru Ru -1.2594 0.8363 'International Tables Vol C Tables 4.2.6.8 and 6.1.1.4'
F F 0.0171 0.0103 'International Tables Vol C Tables 4.2.6.8 and 6.1.1.4'

loop_
_geom_angle_atom_site_label_1
_geom_angle_atom_site_label_2
_geom_angle_atom_site_label_3
_geom_angle
_geom_angle_site_symmetry_1
_geom_angle_site_symmetry_3
_geom_angle_publ_flag
C6 C1 C2 121.4(7) . . ?
C6 C1 N1 118.3(6) . . ?
C2 C1 N1 120.3(6) . . ?
C3 C2 C1 118.1(7) . . ?
C3 C2 C7 120.7(7) . . ?
C1 C2 C7 121.1(7) . . ?
C4 C3 C2 121.0(8) . . ?
C4 C3 H3 119.5 . . ?
C2 C3 H3 119.5 . . ?
C3 C4 C5 120.0(8) . . ?
C3 C4 H4 120.0 . . ?
C5 C4 H4 120.0 . . ?
C6 C5 C4 120.8(8) . . ?
C6 C5 H5 119.6 . . ?
C4 C5 H5 119.6 . . ?
C5 C6 C1 118.5(8) . . ?
C5 C6 C8 120.1(7) . . ?
C1 C6 C8 121.4(7) . . ?
C2 C7 H7A 109.5 . . ?
C2 C7 H7B 109.5 . . ?
H7A C7 H7B 109.5 . . ?
C2 C7 H7C 109.5 . . ?
H7A C7 H7C 109.5 . . ?
H7B C7 H7C 109.5 . . ?
C6 C8 H8A 109.5 . . ?
C6 C8 H8B 109.5 . . ?
H8A C8 H8B 109.5 . . ?
C6 C8 H8C 109.5 . . ?
H8A C8 H8C 109.5 . . ?
H8B C8 H8C 109.5 . . ?
N1 C9 C11 124.7(6) . . ?
N1 C9 C10 119.4(6) . . ?
C11 C9 C10 115.8(6) . . ?
C9 C10 H10A 109.5 . . ?
C9 C10 H10B 109.5 . . ?
H10A C10 H10B 109.5 . . ?
C9 C10 H10C 109.5 . . ?
H10A C10 H10C 109.5 . . ?
H10B C10 H10C 109.5 . . ?
C9 C11 C12 126.9(7) . . ?
C9 C11 H11 116.5 . . ?
C12 C11 H11 116.5 . . ?
N2 C12 C11 123.7(7) . . ?
N2 C12 C13 119.7(6) . . ?
C11 C12 C13 116.5(6) . . ?
C12 C13 H13A 109.5 . . ?
C12 C13 H13B 109.5 . . ?
H13A C13 H13B 109.5 . . ?
C12 C13 H13C 109.5 . . ?
H13A C13 H13C 109.5 . . ?
H13B C13 H13C 109.5 . . ?
C15 C14 C19 121.5(7) . . ?
C15 C14 N2 118.8(7) . . ?
C19 C14 N2 119.7(7) . . ?
C16 C15 C14 119.5(9) . . ?
C16 C15 C20 120.0(8) . . ?
C14 C15 C20 120.4(7) . . ?
C15 C16 C17 119.8(9) . . ?
C15 C16 H16 120.1 . . ?
C17 C16 H16 120.1 . . ?
C18 C17 C16 120.5(8) . . ?
C18 C17 H17 119.7 . . ?
C16 C17 H17 119.7 . . ?
C17 C18 C19 121.3(9) . . ?
C17 C18 H18 119.3 . . ?
C19 C18 H18 119.3 . . ?
C18 C19 C14 117.4(9) . . ?
C18 C19 C21 121.2(9) . . ?
C14 C19 C21 121.4(7) . . ?
C15 C20 H20A 109.5 . . ?
C15 C20 H20B 109.5 . . ?
H20A C20 H20B 109.5 . . ?
C15 C20 H20C 109.5 . . ?
H20A C20 H20C 109.5 . . ?
H20B C20 H20C 109.5 . . ?
C19 C21 H21A 109.5 . . ?
C19 C21 H21B 109.5 . . ?
H21A C21 H21B 109.5 . . ?
C19 C21 H21C 109.5 . . ?
H21A C21 H21C 109.5 . . ?
H21B C21 H21C 109.5 . . ?
C23 C22 C27 101.2(5) . . ?
C23 C22 C39 111.4(6) . . ?
C27 C22 C39 116.7(6) . . ?
C23 C22 H22 109.0 . . ?
C27 C22 H22 109.0 . . ?
C39 C22 H22 109.0 . . ?
C24 C23 C22 119.2(6) . . ?
C24 C23 Ru1 69.6(4) . . ?
C22 C23 Ru1 96.2(4) . . ?
C24 C23 H23 120.4 . . ?
C22 C23 H23 120.4 . . ?
Ru1 C23 H23 103.8 . . ?
C23 C24 C25 118.2(7) . . ?
C23 C24 Ru1 72.6(4) . . ?
C25 C24 Ru1 68.8(4) . . ?
C23 C24 H24 120.9 . . ?
C25 C24 H24 120.9 . . ?
Ru1 C24 H24 130.1 . . ?
C26 C25 C24 118.3(6) . . ?
C26 C25 C28 119.5(6) . . ?
C24 C25 C28 122.1(7) . . ?
C26 C25 Ru1 71.9(4) . . ?
C24 C25 Ru1 72.1(4) . . ?
C28 C25 Ru1 130.1(5) . . ?
C27 C26 C25 119.2(6) . . ?
C27 C26 Ru1 74.2(4) . . ?
C25 C26 Ru1 69.1(4) . . ?
C27 C26 H26 120.4 . . ?
C25 C26 H26 120.4 . . ?
Ru1 C26 H26 128.4 . . ?
C26 C27 C22 119.3(6) . . ?
C26 C27 Ru1 68.4(4) . . ?
C22 C27 Ru1 94.8(4) . . ?
C26 C27 H27 120.3 . . ?
C22 C27 H27 120.3 . . ?
Ru1 C27 H27 106.4 . . ?
F2 C28 F1 106.6(7) . . ?
F2 C28 F3 106.5(7) . . ?
F1 C28 F3 106.8(7) . . ?
F2 C28 C25 113.6(6) . . ?
F1 C28 C25 110.5(7) . . ?
F3 C28 C25 112.3(7) . . ?
C30B C35 H35A 95.5 . . ?
C30B C35 H35B 110.0 . . ?
H35A C35 H35B 109.6 . . ?
C30B C35 H35C 122.2 . . ?
H35A C35 H35C 109.3 . . ?
H35B C35 H35C 109.1 . . ?
C30B C35 H35D 108.7 . . ?
H35B C35 H35D 85.6 . . ?
H35C C35 H35D 115.2 . . ?
C30B C35 H35E 108.9 . . ?
H35A C35 H35E 134.7 . . ?
H35C C35 H35E 89.5 . . ?
H35D C35 H35E 110.3 . . ?
C30B C35 H35F 108.7 . . ?
H35A C35 H35F 96.3 . . ?
H35B C35 H35F 130.3 . . ?
H35D C35 H35F 110.0 . . ?
H35E C35 H35F 110.3 . . ?
C37 C39 C40 108.9(7) . . ?
C37B C39 C40 113(2) . . ?
C37 C39 C22 119.6(8) . . ?
C37B C39 C22 101(2) . . ?
C40 C39 C22 110.9(6) . . ?
C37 C39 H39 105.4 . . ?
C37B C39 H39 120.9 . . ?
C40 C39 H39 105.4 . . ?
C22 C39 H39 105.4 . . ?
N4 C40 C41B 106.1(16) . . ?
N4B C40 C41B 135(2) . . ?
N4 C40 C39 119.3(8) . . ?
N4B C40 C39 109.8(14) . . ?
C41B C40 C39 107.9(15) . . ?
N4 C40 C41 123.8(8) . . ?
N4B C40 C41 121.3(15) . . ?
C41B C40 C41 57.9(16) . . ?
C39 C40 C41 116.8(7) . . ?
C37 N3 C29 116.4(9) . . ?
C34 C29 C30 122.1(9) . . ?
C34 C29 N3 120.5(8) . . ?
C30 C29 N3 117.4(8) . . ?
C31 C30 C29 118.3(9) . . ?
C30 C31 C32 121.4(10) . . ?
C30 C31 H31 119.3 . . ?
C32 C31 H31 119.3 . . ?
C33 C32 C31 119.1(10) . . ?
C33 C32 H32 120.4 . . ?
C31 C32 H32 120.4 . . ?
C32 C33 C34 121.1(9) . . ?
C32 C33 H33 119.4 . . ?
C34 C33 H33 119.4 . . ?
C29 C34 C33 117.9(9) . . ?
C29 C34 C36 122.2(9) . . ?
C33 C34 C36 119.9(9) . . ?
C34 C36 H36A 109.5 . . ?
C34 C36 H36B 109.5 . . ?
H36A C36 H36B 109.5 . . ?
C34 C36 H36C 109.5 . . ?
H36A C36 H36C 109.5 . . ?
H36B C36 H36C 109.5 . . ?
N3 C37 C39 117.1(11) . . ?
N3 C37 C38 127.7(10) . . ?
C39 C37 C38 115.1(10) . . ?
C37 C38 H38A 109.5 . . ?
C37 C38 H38B 109.5 . . ?
H38A C38 H38B 109.5 . . ?
C37 C38 H38C 109.5 . . ?
H38A C38 H38C 109.5 . . ?
H38B C38 H38C 109.5 . . ?
C37B N3B C29B 133(2) . . ?
C30B C29B C34B 120.0 . . ?
C30B C29B N3B 118.3(18) . . ?
C34B C29B N3B 121.5(19) . . ?
C29B C30B C31B 120.0 . . ?
C29B C30B C35 109.9(16) . . ?
C31B C30B C35 130.1(16) . . ?
C30B C31B C32B 120.0 . . ?
C30B C31B H31B 120.0 . . ?
C32B C31B H31B 120.0 . . ?
C33B C32B C31B 120.0 . . ?
C33B C32B H32B 120.0 . . ?
C31B C32B H32B 120.0 . . ?
C32B C33B C34B 120.0 . . ?
C32B C33B H33B 120.0 . . ?
C34B C33B H33B 120.0 . . ?
C33B C34B C29B 120.0 . . ?
C33B C34B C36B 119.3(19) . . ?
C29B C34B C36B 120.7(19) . . ?
N3B C37B C39 125(3) . . ?
N3B C37B C38B 107(2) . . ?
C39 C37B C38B 128(2) . . ?
C40 N4 C42 123.6(9) . . ?
C40 C41 H41A 109.5 . . ?
C40 C41 H41B 109.5 . . ?
C40 C41 H41C 109.5 . . ?
C47 C42 C43 122.1(9) . . ?
C47 C42 N4 119.2(10) . . ?
C43 C42 N4 118.5(10) . . ?
C44 C43 C42 118.2(9) . . ?
C44 C43 C48 120.9(9) . . ?
C42 C43 C48 121.0(9) . . ?
C45 C44 C43 120.9(9) . . ?
C45 C44 H44 119.6 . . ?
C43 C44 H44 119.6 . . ?
C44 C45 C46 120.8(10) . . ?
C44 C45 H45 119.6 . . ?
C46 C45 H45 119.6 . . ?
C45 C46 C47 120.6(10) . . ?
C45 C46 H46 119.7 . . ?
C47 C46 H46 119.7 . . ?
C42 C47 C46 117.4(9) . . ?
C42 C47 C49 122.3(9) . . ?
C46 C47 C49 120.3(9) . . ?
C40 N4B C42B 110(3) . . ?
C40 C41B H41D 109.5 . . ?
C40 C41B H41E 109.5 . . ?
C40 C41B H41F 109.5 . . ?
C43B C42B C47B 120.0 . . ?
C43B C42B N4B 121(2) . . ?
C47B C42B N4B 119(2) . . ?
C44B C43B C42B 120.0 . . ?
C44B C43B C48B 120.0(18) . . ?
C42B C43B C48B 119.9(18) . . ?
C43B C44B C45B 120.0 . . ?
C43B C44B H44B 120.0 . . ?
C45B C44B H44B 120.0 . . ?
C46B C45B C44B 120.0 . . ?
C46B C45B H45B 120.0 . . ?
C44B C45B H45B 120.0 . . ?
C47B C46B C45B 120.0 . . ?
C47B C46B H46B 120.0 . . ?
C45B C46B H46B 120.0 . . ?
C46B C47B C42B 120.0 . . ?
C46B C47B C49B 121.3(18) . . ?
C42B C47B C49B 118.7(18) . . ?
C9 N1 C1 115.7(5) . . ?
C9 N1 Ru1 127.3(4) . . ?
C1 N1 Ru1 116.8(4) . . ?
C12 N2 C14 115.7(6) . . ?
C12 N2 Ru1 127.6(5) . . ?
C14 N2 Ru1 116.6(4) . . ?
N1 Ru1 N2 88.5(2) . . ?
N1 Ru1 C25 128.8(2) . . ?
N2 Ru1 C25 125.7(3) . . ?
N1 Ru1 C26 101.5(2) . . ?
N2 Ru1 C26 164.5(3) . . ?
C25 Ru1 C26 39.0(3) . . ?
N1 Ru1 C24 167.7(3) . . ?
N2 Ru1 C24 98.9(3) . . ?
C25 Ru1 C24 39.1(3) . . ?
C26 Ru1 C24 69.4(3) . . ?
N1 Ru1 C23 151.0(2) . . ?
N2 Ru1 C23 97.8(2) . . ?
C25 Ru1 C23 68.9(3) . . ?
C26 Ru1 C23 79.3(3) . . ?
C24 Ru1 C23 37.8(3) . . ?
N1 Ru1 C27 98.8(2) . . ?
N2 Ru1 C27 153.2(2) . . ?
C25 Ru1 C27 68.4(3) . . ?
C26 Ru1 C27 37.4(3) . . ?
C24 Ru1 C27 79.0(3) . . ?
C23 Ru1 C27 64.1(2) . . ?

loop_
_geom_bond_atom_site_label_1
_geom_bond_atom_site_label_2
_geom_bond_distance
_geom_bond_site_symmetry_2
_geom_bond_publ_flag
C1 C6 1.403(10) . ?
C1 C2 1.404(10) . ?
C1 N1 1.461(8) . ?
C2 C3 1.402(11) . ?
C2 C7 1.496(11) . ?
C3 C4 1.370(13) . ?
C3 H3 0.9500 . ?
C4 C5 1.403(13) . ?
C4 H4 0.9500 . ?
C5 C6 1.383(11) . ?
C5 H5 0.9500 . ?
C6 C8 1.510(11) . ?
C7 H7A 0.9800 . ?
C7 H7B 0.9800 . ?
C7 H7C 0.9800 . ?
C8 H8A 0.9800 . ?
C8 H8B 0.9800 . ?
C8 H8C 0.9800 . ?
C9 N1 1.340(9) . ?
C9 C11 1.391(10) . ?
C9 C10 1.527(10) . ?
C10 H10A 0.9800 . ?
C10 H10B 0.9800 . ?
C10 H10C 0.9800 . ?
C11 C12 1.397(10) . ?
C11 H11 0.9500 . ?
C12 N2 1.343(9) . ?
C12 C13 1.524(10) . ?
C13 H13A 0.9800 . ?
C13 H13B 0.9800 . ?
C13 H13C 0.9800 . ?
C14 C15 1.402(12) . ?
C14 C19 1.412(12) . ?
C14 N2 1.446(9) . ?
C15 C16 1.388(10) . ?
C15 C20 1.515(12) . ?
C16 C17 1.402(15) . ?
C16 H16 0.9500 . ?
C17 C18 1.379(15) . ?
C17 H17 0.9500 . ?
C18 C19 1.408(11) . ?
C18 H18 0.9500 . ?
C19 C21 1.496(14) . ?
C20 H20A 0.9800 . ?
C20 H20B 0.9800 . ?
C20 H20C 0.9800 . ?
C21 H21A 0.9800 . ?
C21 H21B 0.9800 . ?
C21 H21C 0.9800 . ?
C22 C23 1.520(9) . ?
C22 C27 1.529(9) . ?
C22 C39 1.546(10) . ?
C22 H22 1.0000 . ?
C23 C24 1.418(10) . ?
C23 Ru1 2.205(6) . ?
C23 H23 0.9500 . ?
C24 C25 1.435(10) . ?
C24 Ru1 2.165(7) . ?
C24 H24 0.9500 . ?
C25 C26 1.430(10) . ?
C25 C28 1.511(11) . ?
C25 Ru1 2.120(7) . ?
C26 C27 1.409(10) . ?
C26 Ru1 2.158(7) . ?
C26 H26 0.9500 . ?
C27 Ru1 2.234(7) . ?
C27 H27 0.9500 . ?
C28 F2 1.327(9) . ?
C28 F1 1.336(10) . ?
C28 F3 1.340(10) . ?
C35 C30B 1.69(2) . ?
C35 H35A 0.9781 . ?
C35 H35B 0.9799 . ?
C35 H35C 0.9843 . ?
C35 H35D 0.9773 . ?
C35 H35E 0.9733 . ?
C35 H35F 0.9766 . ?
C39 C37 1.501(13) . ?
C39 C37B 1.54(2) . ?
C39 C40 1.539(10) . ?
C39 H39 1.0000 . ?
C40 N4 1.229(12) . ?
C40 N4B 1.37(3) . ?
C40 C41B 1.39(3) . ?
C40 C41 1.574(12) . ?
N3 C37 1.235(15) . ?
N3 C29 1.459(12) . ?
C29 C34 1.390(13) . ?
C29 C30 1.418(14) . ?
C30 C31 1.380(15) . ?
C31 C32 1.404(15) . ?
C31 H31 0.9500 . ?
C32 C33 1.397(15) . ?
C32 H32 0.9500 . ?
C33 C34 1.413(13) . ?
C33 H33 0.9500 . ?
C34 C36 1.502(13) . ?
C36 H36A 0.9800 . ?
C36 H36B 0.9800 . ?
C36 H36C 0.9800 . ?
C37 C38 1.510(16) . ?
C38 H38A 0.9800 . ?
C38 H38B 0.9800 . ?
C38 H38C 0.9800 . ?
N3B C37B 1.379(19) . ?
N3B C29B 1.41(3) . ?
C29B C30B 1.3900 . ?
C29B C34B 1.3900 . ?
C30B C31B 1.3900 . ?
C31B C32B 1.3900 . ?
C31B H31B 0.9500 . ?
C32B C33B 1.3900 . ?
C32B H32B 0.9500 . ?
C33B C34B 1.3900 . ?
C33B H33B 0.9500 . ?
C34B C36B 1.53(4) . ?
C36B H36D 0.9800 . ?
C36B H36E 0.9800 . ?
C36B H36F 0.9800 . ?
C37B C38B 1.66(4) . ?
C38B H38D 0.9800 . ?
C38B H38E 0.9800 . ?
C38B H38F 0.9800 . ?
N4 C42 1.449(14) . ?
C41 H41A 0.9800 . ?
C41 H41B 0.9800 . ?
C41 H41C 0.9800 . ?
C42 C47 1.395(15) . ?
C42 C43 1.402(15) . ?
C43 C44 1.395(13) . ?
C43 C48 1.509(14) . ?
C44 C45 1.371(15) . ?
C44 H44 0.9500 . ?
C45 C46 1.379(14) . ?
C45 H45 0.9500 . ?
C46 C47 1.418(13) . ?
C46 H46 0.9500 . ?
C47 C49 1.512(14) . ?
C48 H48A 0.9800 . ?
C48 H48B 0.9800 . ?
C48 H48C 0.9800 . ?
C49 H49A 0.9800 . ?
C49 H49B 0.9800 . ?
C49 H49C 0.9800 . ?
N4B C42B 1.46(3) . ?
C41B H41D 0.9800 . ?
C41B H41E 0.9800 . ?
C41B H41F 0.9800 . ?
C42B C43B 1.3900 . ?
C42B C47B 1.3900 . ?
C43B C44B 1.3900 . ?
C43B C48B 1.51(4) . ?
C44B C45B 1.3900 . ?
C44B H44B 0.9500 . ?
C45B C46B 1.3900 . ?
C45B H45B 0.9500 . ?
C46B C47B 1.3900 . ?
C46B H46B 0.9500 . ?
C47B C49B 1.54(4) . ?
C48B H48D 0.9800 . ?
C48B H48E 0.9800 . ?
C48B H48F 0.9800 . ?
C49B H49D 0.9800 . ?
C49B H49E 0.9800 . ?
C49B H49F 0.9800 . ?
N1 Ru1 2.049(5) . ?
N2 Ru1 2.054(6) . ?

loop_
_geom_torsion_atom_site_label_1
_geom_torsion_atom_site_label_2
_geom_torsion_atom_site_label_3
_geom_torsion_atom_site_label_4
_geom_torsion
_geom_torsion_site_symmetry_1
_geom_torsion_site_symmetry_2
_geom_torsion_site_symmetry_3
_geom_torsion_site_symmetry_4
_geom_torsion_publ_flag
C6 C1 C2 C3 -2.0(11) . . . . ?
N1 C1 C2 C3 179.8(7) . . . . ?
C6 C1 C2 C7 176.7(7) . . . . ?
N1 C1 C2 C7 -1.5(11) . . . . ?
C1 C2 C3 C4 2.0(13) . . . . ?
C7 C2 C3 C4 -176.7(9) . . . . ?
C2 C3 C4 C5 -0.4(15) . . . . ?
C3 C4 C5 C6 -1.3(15) . . . . ?
C4 C5 C6 C1 1.2(13) . . . . ?
C4 C5 C6 C8 -179.2(8) . . . . ?
C2 C1 C6 C5 0.5(11) . . . . ?
N1 C1 C6 C5 178.7(7) . . . . ?
C2 C1 C6 C8 -179.1(7) . . . . ?
N1 C1 C6 C8 -0.9(10) . . . . ?
N1 C9 C11 C12 -9.9(12) . . . . ?
C10 C9 C11 C12 171.7(7) . . . . ?
C9 C11 C12 N2 5.7(13) . . . . ?
C9 C11 C12 C13 -171.6(8) . . . . ?
C19 C14 C15 C16 -0.8(11) . . . . ?
N2 C14 C15 C16 177.7(7) . . . . ?
C19 C14 C15 C20 -178.2(7) . . . . ?
N2 C14 C15 C20 0.2(11) . . . . ?
C14 C15 C16 C17 0.8(12) . . . . ?
C20 C15 C16 C17 178.2(8) . . . . ?
C15 C16 C17 C18 -0.8(13) . . . . ?
C16 C17 C18 C19 0.7(14) . . . . ?
C17 C18 C19 C14 -0.7(13) . . . . ?
C17 C18 C19 C21 177.6(9) . . . . ?
C15 C14 C19 C18 0.7(12) . . . . ?
N2 C14 C19 C18 -177.7(7) . . . . ?
C15 C14 C19 C21 -177.6(8) . . . . ?
N2 C14 C19 C21 3.9(12) . . . . ?
C27 C22 C23 C24 -53.0(7) . . . . ?
C39 C22 C23 C24 71.8(8) . . . . ?
C27 C22 C23 Ru1 17.0(5) . . . . ?
C39 C22 C23 Ru1 141.8(5) . . . . ?
C22 C23 C24 C25 32.4(9) . . . . ?
Ru1 C23 C24 C25 -53.2(6) . . . . ?
C22 C23 C24 Ru1 85.6(6) . . . . ?
C23 C24 C25 C26 -1.9(10) . . . . ?
Ru1 C24 C25 C26 -57.0(6) . . . . ?
C23 C24 C25 C28 -178.3(7) . . . . ?
Ru1 C24 C25 C28 126.6(7) . . . . ?
C23 C24 C25 Ru1 55.1(6) . . . . ?
C24 C25 C26 C27 0.3(10) . . . . ?
C28 C25 C26 C27 176.8(7) . . . . ?
Ru1 C25 C26 C27 -56.9(6) . . . . ?
C24 C25 C26 Ru1 57.1(6) . . . . ?
C28 C25 C26 Ru1 -126.4(7) . . . . ?
C25 C26 C27 C22 -28.8(9) . . . . ?
Ru1 C26 C27 C22 -83.1(6) . . . . ?
C25 C26 C27 Ru1 54.4(6) . . . . ?
C23 C22 C27 C26 51.1(8) . . . . ?
C39 C22 C27 C26 -70.1(8) . . . . ?
C23 C22 C27 Ru1 -16.8(5) . . . . ?
C39 C22 C27 Ru1 -137.9(5) . . . . ?
C26 C25 C28 F2 38.5(10) . . . . ?
C24 C25 C28 F2 -145.1(7) . . . . ?
Ru1 C25 C28 F2 -52.0(10) . . . . ?
C26 C25 C28 F1 -81.3(9) . . . . ?
C24 C25 C28 F1 95.1(9) . . . . ?
Ru1 C25 C28 F1 -171.8(5) . . . . ?
C26 C25 C28 F3 159.6(7) . . . . ?
C24 C25 C28 F3 -24.0(10) . . . . ?
Ru1 C25 C28 F3 69.0(8) . . . . ?
C23 C22 C39 C37 -165.4(7) . . . . ?
C27 C22 C39 C37 -49.8(10) . . . . ?
C23 C22 C39 C37B -174(2) . . . . ?
C27 C22 C39 C37B -58(2) . . . . ?
C23 C22 C39 C40 66.5(8) . . . . ?
C27 C22 C39 C40 -177.9(6) . . . . ?
C37 C39 C40 N4 -55.8(11) . . . . ?
C37B C39 C40 N4 -34.3(19) . . . . ?
C22 C39 C40 N4 77.9(10) . . . . ?
C37 C39 C40 N4B -89.1(19) . . . . ?
C37B C39 C40 N4B -68(2) . . . . ?
C22 C39 C40 N4B 44.6(18) . . . . ?
C37 C39 C40 C41B 65.3(19) . . . . ?
C37B C39 C40 C41B 87(2) . . . . ?
C22 C39 C40 C41B -161.1(17) . . . . ?
C37 C39 C40 C41 127.8(9) . . . . ?
C37B C39 C40 C41 149.2(17) . . . . ?
C22 C39 C40 C41 -98.6(8) . . . . ?
C37 N3 C29 C34 88.8(11) . . . . ?
C37 N3 C29 C30 -92.3(11) . . . . ?
C34 C29 C30 C31 -3.7(15) . . . . ?
N3 C29 C30 C31 177.5(9) . . . . ?
C29 C30 C31 C32 0.8(16) . . . . ?
C30 C31 C32 C33 2.0(16) . . . . ?
C31 C32 C33 C34 -2.0(15) . . . . ?
C30 C29 C34 C33 3.7(15) . . . . ?
N3 C29 C34 C33 -177.6(8) . . . . ?
C30 C29 C34 C36 -174.5(10) . . . . ?
N3 C29 C34 C36 4.2(14) . . . . ?
C32 C33 C34 C29 -0.7(15) . . . . ?
C32 C33 C34 C36 177.5(10) . . . . ?
C29 N3 C37 C39 174.6(8) . . . . ?
C29 N3 C37 C38 -2.1(15) . . . . ?
C37B C39 C37 N3 14(7) . . . . ?
C40 C39 C37 N3 119.8(9) . . . . ?
C22 C39 C37 N3 -9.2(13) . . . . ?
C37B C39 C37 C38 -168(8) . . . . ?
C40 C39 C37 C38 -63.0(11) . . . . ?
C22 C39 C37 C38 168.0(7) . . . . ?
C37B N3B C29B C30B 104(5) . . . . ?
C37B N3B C29B C34B -82(5) . . . . ?
C34B C29B C30B C31B 0.0 . . . . ?
N3B C29B C30B C31B 174(3) . . . . ?
C34B C29B C30B C35 179(2) . . . . ?
N3B C29B C30B C35 -7(2) . . . . ?
C29B C30B C31B C32B 0.0 . . . . ?
C35 C30B C31B C32B -179(3) . . . . ?
C30B C31B C32B C33B 0.0 . . . . ?
C31B C32B C33B C34B 0.0 . . . . ?
C32B C33B C34B C29B 0.0 . . . . ?
C32B C33B C34B C36B 180(3) . . . . ?
C30B C29B C34B C33B 0.0 . . . . ?
N3B C29B C34B C33B -174(3) . . . . ?
C30B C29B C34B C36B -180(3) . . . . ?
N3B C29B C34B C36B 6(3) . . . . ?
C29B N3B C37B C39 178(3) . . . . ?
C29B N3B C37B C38B -2(6) . . . . ?
C37 C39 C37B N3B -24(3) . . . . ?
C40 C39 C37B N3B -106(5) . . . . ?
C22 C39 C37B N3B 135(5) . . . . ?
C37 C39 C37B C38B 157(12) . . . . ?
C40 C39 C37B C38B 74(5) . . . . ?
C22 C39 C37B C38B -44(5) . . . . ?
N4B C40 N4 C42 -96(3) . . . . ?
C41B C40 N4 C42 62(2) . . . . ?
C39 C40 N4 C42 -176.4(9) . . . . ?
C41 C40 N4 C42 -0.2(16) . . . . ?
C40 N4 C42 C47 83.2(14) . . . . ?
C40 N4 C42 C43 -102.2(13) . . . . ?
C47 C42 C43 C44 -1.0(15) . . . . ?
N4 C42 C43 C44 -175.4(9) . . . . ?
C47 C42 C43 C48 179.8(10) . . . . ?
N4 C42 C43 C48 5.4(15) . . . . ?
C42 C43 C44 C45 2.4(15) . . . . ?
C48 C43 C44 C45 -178.4(11) . . . . ?
C43 C44 C45 C46 -1.8(18) . . . . ?
C44 C45 C46 C47 -0.3(19) . . . . ?
C43 C42 C47 C46 -1.0(15) . . . . ?
N4 C42 C47 C46 173.4(9) . . . . ?
C43 C42 C47 C49 -179.8(10) . . . . ?
N4 C42 C47 C49 -5.4(16) . . . . ?
C45 C46 C47 C42 1.7(16) . . . . ?
C45 C46 C47 C49 -179.5(11) . . . . ?
N4 C40 N4B C42B 60(3) . . . . ?
C41B C40 N4B C42B 30(4) . . . . ?
C39 C40 N4B C42B 174.5(18) . . . . ?
C41 C40 N4B C42B -44(3) . . . . ?
C40 N4B C42B C43B -97(3) . . . . ?
C40 N4B C42B C47B 88(3) . . . . ?
C47B C42B C43B C44B 0.0 . . . . ?
N4B C42B C43B C44B -175(3) . . . . ?
C47B C42B C43B C48B 177(3) . . . . ?
N4B C42B C43B C48B 2(3) . . . . ?
C42B C43B C44B C45B 0.0 . . . . ?
C48B C43B C44B C45B -177(3) . . . . ?
C43B C44B C45B C46B 0.0 . . . . ?
C44B C45B C46B C47B 0.0 . . . . ?
C45B C46B C47B C42B 0.0 . . . . ?
C45B C46B C47B C49B 177(3) . . . . ?
C43B C42B C47B C46B 0.0 . . . . ?
N4B C42B C47B C46B 175(3) . . . . ?
C43B C42B C47B C49B -177(3) . . . . ?
N4B C42B C47B C49B -2(3) . . . . ?
C11 C9 N1 C1 176.3(7) . . . . ?
C10 C9 N1 C1 -5.4(9) . . . . ?
C11 C9 N1 Ru1 1.2(10) . . . . ?
C10 C9 N1 Ru1 179.5(5) . . . . ?
C6 C1 N1 C9 -87.0(8) . . . . ?
C2 C1 N1 C9 91.3(8) . . . . ?
C6 C1 N1 Ru1 88.7(7) . . . . ?
C2 C1 N1 Ru1 -93.1(7) . . . . ?
C11 C12 N2 C14 -170.7(7) . . . . ?
C13 C12 N2 C14 6.5(10) . . . . ?
C11 C12 N2 Ru1 6.7(11) . . . . ?
C13 C12 N2 Ru1 -176.1(6) . . . . ?
C15 C14 N2 C12 90.0(8) . . . . ?
C19 C14 N2 C12 -91.5(9) . . . . ?
C15 C14 N2 Ru1 -87.7(7) . . . . ?
C19 C14 N2 Ru1 90.8(7) . . . . ?
C9 N1 Ru1 N2 6.7(6) . . . . ?
C1 N1 Ru1 N2 -168.3(5) . . . . ?
C9 N1 Ru1 C25 -130.0(6) . . . . ?
C1 N1 Ru1 C25 55.0(6) . . . . ?
C9 N1 Ru1 C26 -161.3(6) . . . . ?
C1 N1 Ru1 C26 23.6(5) . . . . ?
C9 N1 Ru1 C24 -120.8(12) . . . . ?
C1 N1 Ru1 C24 64.2(13) . . . . ?
C9 N1 Ru1 C23 110.1(7) . . . . ?
C1 N1 Ru1 C23 -64.9(7) . . . . ?
C9 N1 Ru1 C27 160.8(6) . . . . ?
C1 N1 Ru1 C27 -14.3(5) . . . . ?
C12 N2 Ru1 N1 -10.6(6) . . . . ?
C14 N2 Ru1 N1 166.8(6) . . . . ?
C12 N2 Ru1 C25 128.3(6) . . . . ?
C14 N2 Ru1 C25 -54.3(6) . . . . ?
C12 N2 Ru1 C26 119.9(9) . . . . ?
C14 N2 Ru1 C26 -62.7(11) . . . . ?
C12 N2 Ru1 C24 159.6(6) . . . . ?
C14 N2 Ru1 C24 -23.0(6) . . . . ?
C12 N2 Ru1 C23 -162.1(6) . . . . ?
C14 N2 Ru1 C23 15.2(6) . . . . ?
C12 N2 Ru1 C27 -117.1(7) . . . . ?
C14 N2 Ru1 C27 60.3(8) . . . . ?
C26 C25 Ru1 N1 -54.0(5) . . . . ?
C24 C25 Ru1 N1 176.9(4) . . . . ?
C28 C25 Ru1 N1 59.7(8) . . . . ?
C26 C25 Ru1 N2 -176.5(4) . . . . ?
C24 C25 Ru1 N2 54.5(5) . . . . ?
C28 C25 Ru1 N2 -62.8(7) . . . . ?
C24 C25 Ru1 C26 -129.1(6) . . . . ?
C28 C25 Ru1 C26 113.7(8) . . . . ?
C26 C25 Ru1 C24 129.1(6) . . . . ?
C28 C25 Ru1 C24 -117.2(9) . . . . ?
C26 C25 Ru1 C23 99.2(4) . . . . ?
C24 C25 Ru1 C23 -29.9(4) . . . . ?
C28 C25 Ru1 C23 -147.1(7) . . . . ?
C26 C25 Ru1 C27 29.7(4) . . . . ?
C24 C25 Ru1 C27 -99.3(4) . . . . ?
C28 C25 Ru1 C27 143.4(7) . . . . ?
C27 C26 Ru1 N1 -89.5(4) . . . . ?
C25 C26 Ru1 N1 139.9(4) . . . . ?
C27 C26 Ru1 N2 141.4(8) . . . . ?
C25 C26 Ru1 N2 10.8(11) . . . . ?
C27 C26 Ru1 C25 130.6(6) . . . . ?
C27 C26 Ru1 C24 99.0(4) . . . . ?
C25 C26 Ru1 C24 -31.6(4) . . . . ?
C27 C26 Ru1 C23 61.0(4) . . . . ?
C25 C26 Ru1 C23 -69.6(4) . . . . ?
C25 C26 Ru1 C27 -130.6(6) . . . . ?
C23 C24 Ru1 N1 -142.2(11) . . . . ?
C25 C24 Ru1 N1 -11.4(14) . . . . ?
C23 C24 Ru1 N2 91.2(4) . . . . ?
C25 C24 Ru1 N2 -138.0(4) . . . . ?
C23 C24 Ru1 C25 -130.8(6) . . . . ?
C23 C24 Ru1 C26 -99.3(5) . . . . ?
C25 C24 Ru1 C26 31.5(4) . . . . ?
C25 C24 Ru1 C23 130.8(6) . . . . ?
C23 C24 Ru1 C27 -61.6(4) . . . . ?
C25 C24 Ru1 C27 69.2(4) . . . . ?
C24 C23 Ru1 N1 164.4(5) . . . . ?
C22 C23 Ru1 N1 45.6(7) . . . . ?
C24 C23 Ru1 N2 -94.6(4) . . . . ?
C22 C23 Ru1 N2 146.6(4) . . . . ?
C24 C23 Ru1 C25 30.8(4) . . . . ?
C22 C23 Ru1 C25 -88.1(5) . . . . ?
C24 C23 Ru1 C26 70.0(4) . . . . ?
C22 C23 Ru1 C26 -48.8(4) . . . . ?
C22 C23 Ru1 C24 -118.9(6) . . . . ?
C24 C23 Ru1 C27 106.2(5) . . . . ?
C22 C23 Ru1 C27 -12.6(4) . . . . ?
C26 C27 Ru1 N1 97.4(4) . . . . ?
C22 C27 Ru1 N1 -142.8(4) . . . . ?
C26 C27 Ru1 N2 -158.4(5) . . . . ?
C22 C27 Ru1 N2 -38.7(7) . . . . ?
C26 C27 Ru1 C25 -31.0(4) . . . . ?
C22 C27 Ru1 C25 88.8(4) . . . . ?
C22 C27 Ru1 C26 119.7(6) . . . . ?
C26 C27 Ru1 C24 -70.3(4) . . . . ?
C22 C27 Ru1 C24 49.4(4) . . . . ?
C26 C27 Ru1 C23 -107.2(4) . . . . ?
C22 C27 Ru1 C23 12.5(4) . . . . ?
